data_9002879
loop_
_publ_author_name
'Groat, L. A.'
'Chakoumakos, B. C.'
'Brouwer, D. H.'
'Hoffman, C. M.'
'Fyfe, C. A.'
'Morell, H.'
'Schultz, A. J.'

_publ_section_title
;The amblygonite (LiAlPO4F) - montebrasite (LiAlPO4OH) solid solution: A
 combined powder and single-crystal neutron diffraction and solid-state Li
 MAS, CP MAS, and REDOR NMR study Sample AF-46: from Karibib, South Africa at
 T = 200 K Natural Museum of Natural History, Washington D.C. #105914
;
_journal_name_full 'American Mineralogist'
_journal_page_first 195
_journal_page_last 210
_journal_volume 88
_journal_year 2003
_chemical_formula_sum 'Al F0.54 H0.44 Li O4.44 P'
_chemical_name_mineral Amblygonite
_space_group_IT_number 2
_symmetry_space_group_name_Hall '-P 1 (1/2*x+1/2*y,1/2*x-1/2*y,-z)'
_symmetry_space_group_name_H-M 'C -1'
_cell_angle_alpha 90.793
_cell_angle_beta 117.693
_cell_angle_gamma 91.285
_cell_length_a 6.6803
_cell_length_b 7.7098
_cell_length_c 6.9549
_cell_formula_units_Z 4
_cell_volume 316.973
_database_code_amcsd 0002968
_diffrn_ambient_temperature 200
_exptl_crystal_density_diffrn 3.073
_cod_original_formula_sum 'P Al O4.44 F.54 H.44 Li'
_cod_database_code 9002879

loop_
_space_group_symop_operation_xyz
x,y,z
1/2+x,1/2+y,z
-x,-y,-z
1/2-x,1/2-y,-z

loop_
_atom_site_label
_atom_site_fract_x
_atom_site_fract_y
_atom_site_fract_z
_atom_site_occupancy
_atom_site_U_iso_or_equiv
P 0.98470 0.34071 0.26040 1.00000 0.00590
Al1 0.00000 0.00000 0.00000 1.00000 0.00510
Al2 0.00000 0.00000 0.50000 1.00000 0.00410
O1 -0.31670 0.01607 -0.15160 1.00000 0.00740
O2 0.29850 0.06010 0.58210 1.00000 0.00790
O3 0.10030 -0.22251 -0.38660 1.00000 0.00670
O4 0.02460 0.23318 0.09590 1.00000 0.00820
O 0.03250 0.08554 -0.23420 0.44000 0.00780
F 0.03250 0.08554 -0.23420 0.54000 0.00780
H 0.20170 0.13700 0.84440 0.44000 0.01900
Li1 0.04900 -0.32140 0.25000 0.38000 0.01300
Li2 0.06740 -0.32240 0.31300 0.62000 0.01200

loop_
_cod_related_entry_id
_cod_related_entry_database
_cod_related_entry_code
1 AMCSD 0002968
